data_1551603
loop_
_publ_author_name
'MIKURIYA, Masahiro'
'FUKUTANI, Masami'
'OMOTE, Masataka'
'YOSHIOKA, Daisuke'
'MITSUHASHI, Ryoji'

_publ_section_title
;
 Synthesis and Crystal Structure of a Tetranuclear Oxidovanadium(IV)
 Complex with 2,6-Bis(hydroxymethyl)-4-methylphenol
;
_journal_issue 0
_journal_name_full 'X-ray Structure Analysis Online'
_journal_page_first 15
_journal_paper_doi 10.2116/xraystruct.32.15
_journal_volume 32
_journal_year 2016
_chemical_formula_sum 'C34 H62 N2 O20 S2 V4'
_chemical_formula_weight 1086.73
_space_group_crystal_system triclinic
_space_group_IT_number 2
_space_group_name_Hall '-P 1'
_space_group_name_H-M_alt 'P -1'
_symmetry_space_group_name_Hall '-P 1'
_symmetry_space_group_name_H-M 'P -1'
_atom_sites_solution_hydrogens mixed
_audit_creation_method SHELXL-2014/7
_cell_angle_alpha 109.294(9)
_cell_angle_beta 114.158(7)
_cell_angle_gamma 102.452(9)
_cell_formula_units_Z 1
_cell_length_a 10.799(5)
_cell_length_b 11.339(5)
_cell_length_c 11.703(5)
_cell_measurement_reflns_used 7044
_cell_measurement_temperature 90(2)
_cell_measurement_theta_max 28.534
_cell_measurement_theta_min 2.371
_cell_volume 1127.0(9)
_computing_cell_refinement 'Bruker SMART'
_computing_data_collection 'Bruker SMART'
_computing_data_reduction 'Bruker SAINT'
_computing_molecular_graphics 'Yadokari-XG 2009 (Wakita,Nemoto et al., 2009)'
_computing_publication_material 'SHELXL-2014/7 (Sheldrick, 2014)'
_computing_structure_refinement 'SHELXL-2014/7 (Sheldrick, 2014)'
_computing_structure_solution 'SHELXT 2014/5 (Sheldrick, 2014)'
_diffrn_ambient_temperature 90(2)
_diffrn_measured_fraction_theta_full 0.990
_diffrn_measured_fraction_theta_max 0.881
_diffrn_measurement_device_type 'CCD area detector'
_diffrn_measurement_method 'phi and omega scans'
_diffrn_radiation_type MoK\a
_diffrn_radiation_wavelength 0.71073
_diffrn_reflns_av_R_equivalents 0.0292
_diffrn_reflns_av_unetI/netI 0.0955
_diffrn_reflns_Laue_measured_fraction_full 0.990
_diffrn_reflns_Laue_measured_fraction_max 0.881
_diffrn_reflns_limit_h_max 14
_diffrn_reflns_limit_h_min -14
_diffrn_reflns_limit_k_max 15
_diffrn_reflns_limit_k_min -7
_diffrn_reflns_limit_l_max 13
_diffrn_reflns_limit_l_min -15
_diffrn_reflns_number 7044
_diffrn_reflns_point_group_measured_fraction_full 0.990
_diffrn_reflns_point_group_measured_fraction_max 0.881
_diffrn_reflns_theta_full 25.242
_diffrn_reflns_theta_max 28.534
_diffrn_reflns_theta_min 2.371
_diffrn_source 'sealed tube'
_exptl_absorpt_coefficient_mu 0.975
_exptl_absorpt_correction_T_max 0.868
_exptl_absorpt_correction_T_min 0.829
_exptl_absorpt_correction_type multi-scan
_exptl_absorpt_process_details SADABS
_exptl_crystal_colour blue
_exptl_crystal_density_diffrn 1.601
_exptl_crystal_description block
_exptl_crystal_F_000 564
_exptl_crystal_size_max 0.200
_exptl_crystal_size_mid 0.200
_exptl_crystal_size_min 0.150
_refine_diff_density_max 0.689
_refine_diff_density_min -0.483
_refine_diff_density_rms 0.101
_refine_ls_extinction_method none
_refine_ls_goodness_of_fit_ref 0.985
_refine_ls_hydrogen_treatment mixed
_refine_ls_matrix_type full
_refine_ls_number_parameters 289
_refine_ls_number_reflns 5060
_refine_ls_number_restraints 0
_refine_ls_restrained_S_all 0.985
_refine_ls_R_factor_all 0.0850
_refine_ls_R_factor_gt 0.0548
_refine_ls_shift/su_max 0.000
_refine_ls_shift/su_mean 0.000
_refine_ls_structure_factor_coef Fsqd
_refine_ls_weighting_details 'w=1/[\s^2^(Fo^2^)+(0.0367P)^2^] where P=(Fo^2^+2Fc^2^)/3'
_refine_ls_weighting_scheme calc
_refine_ls_wR_factor_gt 0.1025
_refine_ls_wR_factor_ref 0.1126
_reflns_Friedel_coverage 0.000
_reflns_number_gt 3630
_reflns_number_total 5060
_reflns_threshold_expression 'I > 2\s(I)'
_cod_data_source_file 32_15_1.txt
_cod_data_source_block ydkr_a
_cod_original_cell_volume 1127.0(8)
_cod_database_code 1551603
_shelx_shelxl_version_number 2014/7
_shelx_space_group_comment
;
The symmetry employed for this shelxl refinement is uniquely defined
by the following loop, which should always be used as a source of
symmetry information in preference to the above space-group names.
They are only intended as comments.
;
_shelx_estimated_absorpt_t_min 0.829
_shelx_estimated_absorpt_t_max 0.868

loop_
_space_group_symop_operation_xyz
'x, y, z'
'-x, -y, -z'

loop_
_atom_site_label
_atom_site_type_symbol
_atom_site_fract_x
_atom_site_fract_y
_atom_site_fract_z
_atom_site_U_iso_or_equiv
_atom_site_adp_type
_atom_site_occupancy
_atom_site_site_symmetry_order
_atom_site_calc_flag
_atom_site_refinement_flags_posn
_atom_site_refinement_flags_adp
C1 C 0.6255(4) 0.7807(4) 0.9907(4) 0.0134(7) Uani 1 1 d . .
C2 C 0.7197(4) 0.7126(3) 0.9959(4) 0.0140(7) Uani 1 1 d . .
C3 C 0.8683(4) 0.7865(4) 1.0457(4) 0.0153(8) Uani 1 1 d . .
C4 C 0.9215(4) 0.9248(4) 1.0858(4) 0.0175(8) Uani 1 1 d . .
H4 H 1.0233 0.9737 1.1208 0.021 Uiso 1 1 calc R U
C5 C 0.8283(4) 0.9932(4) 1.0756(4) 0.0155(8) Uani 1 1 d . .
C6 C 0.6823(4) 0.9187(3) 1.0293(4) 0.0146(8) Uani 1 1 d . .
H6 H 0.6178 0.9646 1.0238 0.018 Uiso 1 1 calc R U
C7 C 0.4656(4) 0.7151(3) 0.9480(4) 0.0151(8) Uani 1 1 d . .
H7 H 0.4490 0.7740 1.0192 0.018 Uiso 1 1 calc R U
H7A H 0.4004 0.7097 0.8558 0.018 Uiso 1 1 calc R U
C8 C 0.9667(4) 0.7102(4) 1.0579(4) 0.0160(8) Uani 1 1 d . .
H8 H 0.9254 0.6304 0.9649 0.019 Uiso 1 1 calc R U
H8A H 1.0672 0.7706 1.0879 0.019 Uiso 1 1 calc R U
C9 C 0.8848(4) 1.1447(4) 1.1203(4) 0.0213(9) Uani 1 1 d . .
H9 H 0.8207 1.1602 1.0438 0.032 Uiso 1 1 calc R U
H9A H 0.9866 1.1780 1.1400 0.032 Uiso 1 1 calc R U
H9B H 0.8836 1.1940 1.2059 0.032 Uiso 1 1 calc R U
C10 C 0.1814(4) 0.1947(3) 0.6597(4) 0.0188(8) Uani 1 1 d . .
H10A H 0.1187 0.1464 0.6862 0.023 Uiso 1 1 calc R U
H10B H 0.2441 0.1458 0.6465 0.023 Uiso 1 1 calc R U
C11 C 0.0836(4) 0.1926(4) 0.5229(4) 0.0263(9) Uani 1 1 d . .
H11 H 0.0177 0.2365 0.5343 0.039 Uiso 1 1 calc R U
H11A H 0.0239 0.0977 0.4475 0.039 Uiso 1 1 calc R U
H11B H 0.1455 0.2422 0.4976 0.039 Uiso 1 1 calc R U
C12 C 0.4884(4) 0.2733(4) 0.3915(4) 0.0230(9) Uani 1 1 d . .
H12 H 0.4688 0.2432 0.2938 0.028 Uiso 1 1 calc R U
H12A H 0.4913 0.3667 0.4274 0.028 Uiso 1 1 calc R U
C13 C 0.6457(5) 0.1396(4) 0.4391(4) 0.0224(9) Uani 1 1 d . .
H13 H 0.7413 0.1488 0.5121 0.027 Uiso 1 1 calc R U
H13A H 0.5648 0.0742 0.4352 0.027 Uiso 1 1 calc R U
C14 C 0.7622(4) 0.3852(4) 0.4999(4) 0.0237(9) Uani 1 1 d . .
H14 H 0.8527 0.3673 0.5362 0.028 Uiso 1 1 calc R U
H14A H 0.7358 0.3786 0.4058 0.028 Uiso 1 1 calc R U
C15 C 0.3624(5) 0.1777(4) 0.3872(5) 0.0301(10) Uani 1 1 d . .
H15 H 0.3476 0.0828 0.3364 0.045 Uiso 1 1 calc R U
H15A H 0.2710 0.1890 0.3382 0.045 Uiso 1 1 calc R U
H15B H 0.3873 0.1994 0.4843 0.045 Uiso 1 1 calc R U
C16 C 0.6339(5) 0.0823(4) 0.2985(4) 0.0291(10) Uani 1 1 d . .
H16 H 0.5384 0.0706 0.2250 0.044 Uiso 1 1 calc R U
H16A H 0.6405 -0.0066 0.2762 0.044 Uiso 1 1 calc R U
H16B H 0.7151 0.1452 0.3021 0.044 Uiso 1 1 calc R U
V2 V 0.46961(7) 0.44883(6) 0.81692(6) 0.01264(15) Uani 1 1 d . .
V1 V 0.21459(7) 0.47055(6) 0.86559(6) 0.01263(15) Uani 1 1 d . .
S1 S 0.68213(10) 0.28987(9) 0.82452(10) 0.0143(2) Uani 1 1 d . .
O3 O 0.6777(3) 0.5762(2) 0.9593(2) 0.0130(5) Uani 1 1 d . .
O2 O 0.2748(3) 0.3321(2) 0.7717(2) 0.0144(5) Uani 1 1 d . .
O4 O 0.5324(3) 0.2950(2) 0.7774(3) 0.0147(5) Uani 1 1 d . .
O1 O 0.4240(3) 0.5806(2) 0.9356(2) 0.0123(5) Uani 1 1 d . .
O10 O 0.9751(3) 0.6641(3) 1.1631(3) 0.0178(6) Uani 1 1 d . .
H10 H 1.039(5) 0.650(5) 1.184(5) 0.042(17) Uiso 1 1 d . .
O9 O 0.7777(3) 0.3722(2) 0.9810(3) 0.0158(5) Uani 1 1 d . .
O7 O 0.6629(3) 0.1500(2) 0.7816(3) 0.0220(6) Uani 1 1 d . .
O8 O 0.7531(3) 0.3530(3) 0.7625(3) 0.0196(6) Uani 1 1 d . .
O5 O 0.4367(3) 0.4764(2) 0.6855(3) 0.0185(6) Uani 1 1 d . .
O6 O 0.1222(3) 0.4974(2) 0.7373(3) 0.0189(6) Uani 1 1 d . .
N1 N 0.6367(3) 0.2776(3) 0.4835(3) 0.0180(7) Uani 1 1 d . .
H1 H 0.6509 0.3071 0.5801 0.022 Uiso 1 1 calc R U
C17 C 0.7952(5) 0.5273(4) 0.5991(4) 0.0310(10) Uani 1 1 d . .
H17 H 0.7112 0.5507 0.5570 0.047 Uiso 1 1 calc R U
H17A H 0.8848 0.5923 0.6157 0.047 Uiso 1 1 calc R U
H17B H 0.8113 0.5320 0.6895 0.047 Uiso 1 1 calc R U

loop_
_atom_site_aniso_label
_atom_site_aniso_U_11
_atom_site_aniso_U_22
_atom_site_aniso_U_33
_atom_site_aniso_U_23
_atom_site_aniso_U_13
_atom_site_aniso_U_12
C1 0.0134(19) 0.0129(18) 0.0149(18) 0.0083(15) 0.0077(15) 0.0033(14)
C2 0.0156(19) 0.0107(18) 0.0144(18) 0.0061(15) 0.0075(16) 0.0035(14)
C3 0.018(2) 0.0141(19) 0.0167(18) 0.0100(15) 0.0091(16) 0.0072(15)
C4 0.0118(19) 0.0139(19) 0.021(2) 0.0068(16) 0.0073(16) 0.0008(15)
C5 0.0165(19) 0.0126(18) 0.0170(19) 0.0072(15) 0.0091(16) 0.0041(15)
C6 0.0160(19) 0.0136(18) 0.0173(19) 0.0087(15) 0.0098(16) 0.0066(15)
C7 0.0150(19) 0.0108(18) 0.022(2) 0.0094(16) 0.0099(16) 0.0067(15)
C8 0.0139(19) 0.0140(19) 0.026(2) 0.0128(16) 0.0121(17) 0.0057(15)
C9 0.019(2) 0.0120(19) 0.031(2) 0.0101(17) 0.0131(19) 0.0044(16)
C10 0.020(2) 0.0090(18) 0.022(2) 0.0054(16) 0.0094(17) 0.0034(15)
C11 0.024(2) 0.017(2) 0.020(2) 0.0031(17) 0.0035(18) 0.0039(17)
C12 0.020(2) 0.018(2) 0.020(2) 0.0068(17) 0.0034(17) 0.0048(16)
C13 0.025(2) 0.017(2) 0.028(2) 0.0131(18) 0.0129(19) 0.0105(17)
C14 0.019(2) 0.021(2) 0.023(2) 0.0120(17) 0.0064(18) 0.0003(16)
C15 0.020(2) 0.019(2) 0.036(3) 0.0030(19) 0.013(2) 0.0027(17)
C16 0.028(2) 0.025(2) 0.028(2) 0.0092(19) 0.013(2) 0.0073(19)
V2 0.0107(3) 0.0110(3) 0.0152(3) 0.0065(3) 0.0058(3) 0.0040(2)
V1 0.0101(3) 0.0108(3) 0.0159(3) 0.0068(3) 0.0057(3) 0.0037(2)
S1 0.0132(5) 0.0112(4) 0.0184(5) 0.0066(4) 0.0084(4) 0.0051(3)
O3 0.0123(13) 0.0077(12) 0.0174(13) 0.0059(10) 0.0068(11) 0.0030(10)
O2 0.0141(13) 0.0096(12) 0.0179(13) 0.0046(10) 0.0084(11) 0.0051(10)
O4 0.0119(13) 0.0091(12) 0.0191(13) 0.0055(10) 0.0065(11) 0.0029(10)
O1 0.0112(13) 0.0077(12) 0.0190(13) 0.0074(10) 0.0083(11) 0.0033(10)
O10 0.0113(14) 0.0184(15) 0.0252(15) 0.0123(12) 0.0085(12) 0.0072(12)
O9 0.0133(13) 0.0161(13) 0.0190(13) 0.0093(11) 0.0078(11) 0.0072(10)
O7 0.0184(15) 0.0108(13) 0.0301(16) 0.0052(12) 0.0105(13) 0.0061(11)
O8 0.0162(14) 0.0233(15) 0.0197(14) 0.0115(12) 0.0094(12) 0.0064(11)
O5 0.0184(14) 0.0141(13) 0.0203(14) 0.0077(11) 0.0087(12) 0.0055(11)
O6 0.0186(15) 0.0148(13) 0.0208(14) 0.0089(11) 0.0078(12) 0.0065(11)
N1 0.0193(17) 0.0118(16) 0.0194(17) 0.0074(13) 0.0086(14) 0.0039(13)
C17 0.027(2) 0.017(2) 0.030(2) 0.0115(19) 0.003(2) 0.0003(18)

loop_
_atom_type_symbol
_atom_type_description
_atom_type_scat_dispersion_real
_atom_type_scat_dispersion_imag
_atom_type_scat_source
C C 0.0033 0.0016 'International Tables Vol C Tables 4.2.6.8 and 6.1.1.4'
H H 0.0000 0.0000 'International Tables Vol C Tables 4.2.6.8 and 6.1.1.4'
O O 0.0106 0.0060 'International Tables Vol C Tables 4.2.6.8 and 6.1.1.4'
V V 0.3005 0.5294 'International Tables Vol C Tables 4.2.6.8 and 6.1.1.4'
N N 0.0061 0.0033 'International Tables Vol C Tables 4.2.6.8 and 6.1.1.4'
S S 0.1246 0.1234 'International Tables Vol C Tables 4.2.6.8 and 6.1.1.4'

loop_
_geom_angle_atom_site_label_1
_geom_angle_atom_site_label_2
_geom_angle_atom_site_label_3
_geom_angle
_geom_angle_site_symmetry_1
_geom_angle_site_symmetry_3
C6 C1 C2 118.3(3) . .
C6 C1 C7 117.2(3) . .
C2 C1 C7 124.6(3) . .
O3 C2 C3 116.4(3) . .
O3 C2 C1 124.4(3) . .
C3 C2 C1 119.2(3) . .
C4 C3 C2 120.7(3) . .
C4 C3 C8 122.3(3) . .
C2 C3 C8 117.0(3) . .
C3 C4 C5 121.0(3) . .
C3 C4 H4 119.5 . .
C5 C4 H4 119.5 . .
C6 C5 C4 117.3(3) . .
C6 C5 C9 120.9(3) . .
C4 C5 C9 121.7(3) . .
C5 C6 C1 123.4(3) . .
C5 C6 H6 118.3 . .
C1 C6 H6 118.3 . .
O1 C7 C1 113.5(3) . .
O1 C7 H7 108.9 . .
C1 C7 H7 108.9 . .
O1 C7 H7A 108.9 . .
C1 C7 H7A 108.9 . .
H7 C7 H7A 107.7 . .
O10 C8 C3 108.5(3) . .
O10 C8 H8 110.0 . .
C3 C8 H8 110.0 . .
O10 C8 H8A 110.0 . .
C3 C8 H8A 110.0 . .
H8 C8 H8A 108.4 . .
C5 C9 H9 109.5 . .
C5 C9 H9A 109.5 . .
H9 C9 H9A 109.5 . .
C5 C9 H9B 109.5 . .
H9 C9 H9B 109.5 . .
H9A C9 H9B 109.5 . .
O2 C10 C11 111.2(3) . .
O2 C10 H10A 109.4 . .
C11 C10 H10A 109.4 . .
O2 C10 H10B 109.4 . .
C11 C10 H10B 109.4 . .
H10A C10 H10B 108.0 . .
C10 C11 H11 109.5 . .
C10 C11 H11A 109.5 . .
H11 C11 H11A 109.5 . .
C10 C11 H11B 109.5 . .
H11 C11 H11B 109.5 . .
H11A C11 H11B 109.5 . .
N1 C12 C15 112.6(3) . .
N1 C12 H12 109.1 . .
C15 C12 H12 109.1 . .
N1 C12 H12A 109.1 . .
C15 C12 H12A 109.1 . .
H12 C12 H12A 107.8 . .
C16 C13 N1 113.6(3) . .
C16 C13 H13 108.8 . .
N1 C13 H13 108.8 . .
C16 C13 H13A 108.8 . .
N1 C13 H13A 108.8 . .
H13 C13 H13A 107.7 . .
C17 C14 N1 112.5(3) . .
C17 C14 H14 109.1 . .
N1 C14 H14 109.1 . .
C17 C14 H14A 109.1 . .
N1 C14 H14A 109.1 . .
H14 C14 H14A 107.8 . .
C12 C15 H15 109.5 . .
C12 C15 H15A 109.5 . .
H15 C15 H15A 109.5 . .
C12 C15 H15B 109.5 . .
H15 C15 H15B 109.5 . .
H15A C15 H15B 109.5 . .
C13 C16 H16 109.5 . .
C13 C16 H16A 109.5 . .
H16 C16 H16A 109.5 . .
C13 C16 H16B 109.5 . .
H16 C16 H16B 109.5 . .
H16A C16 H16B 109.5 . .
O5 V2 O3 103.61(12) . .
O5 V2 O2 105.45(12) . .
O3 V2 O2 149.13(10) . .
O5 V2 O1 105.52(12) . .
O3 V2 O1 84.57(10) . .
O2 V2 O1 77.87(10) . .
O5 V2 O4 103.50(12) . .
O3 V2 O4 89.81(10) . .
O2 V2 O4 93.35(10) . .
O1 V2 O4 150.95(10) . .
O5 V2 V1 104.26(10) . .
O3 V2 V1 122.00(8) . .
O2 V2 V1 39.45(7) . .
O1 V2 V1 39.15(7) . .
O4 V2 V1 130.22(7) . .
O6 V1 O1 103.26(12) . .
O6 V1 O2 100.42(12) . .
O1 V1 O2 77.17(10) . .
O6 V1 O9 96.56(12) . 2_667
O1 V1 O9 88.85(10) . 2_667
O2 V1 O9 160.06(11) . 2_667
O6 V1 O10 93.96(13) . 2_667
O1 V1 O10 162.70(11) . 2_667
O2 V1 O10 98.32(11) . 2_667
O9 V1 O10 90.83(11) 2_667 2_667
O6 V1 O3 174.64(11) . 2_667
O1 V1 O3 82.04(9) . 2_667
O2 V1 O3 81.46(10) . 2_667
O9 V1 O3 82.58(10) 2_667 2_667
O10 V1 O3 80.77(10) 2_667 2_667
O6 V1 V2 99.46(10) . .
O1 V1 V2 39.01(7) . .
O2 V1 V2 38.88(7) . .
O9 V1 V2 127.67(7) 2_667 .
O10 V1 V2 136.72(9) 2_667 .
O3 V1 V2 85.17(7) 2_667 .
O7 S1 O8 112.23(16) . .
O7 S1 O9 110.28(15) . .
O8 S1 O9 107.55(15) . .
O7 S1 O4 108.64(15) . .
O8 S1 O4 108.92(15) . .
O9 S1 O4 109.19(14) . .
C2 O3 V2 119.3(2) . .
C2 O3 V1 115.6(2) . 2_667
V2 O3 V1 114.46(11) . 2_667
C10 O2 V2 126.8(2) . .
C10 O2 V1 127.9(2) . .
V2 O2 V1 101.66(11) . .
S1 O4 V2 132.65(14) . .
C7 O1 V2 116.8(2) . .
C7 O1 V1 119.9(2) . .
V2 O1 V1 101.84(11) . .
C8 O10 V1 121.5(2) . 2_667
C8 O10 H10 106(4) . .
V1 O10 H10 118(4) 2_667 .
S1 O9 V1 136.28(16) . 2_667
C12 N1 C14 111.8(3) . .
C12 N1 C13 114.0(3) . .
C14 N1 C13 111.9(3) . .
C12 N1 H1 106.2 . .
C14 N1 H1 106.2 . .
C13 N1 H1 106.2 . .
C14 C17 H17 109.5 . .
C14 C17 H17A 109.5 . .
H17 C17 H17A 109.5 . .
C14 C17 H17B 109.5 . .
H17 C17 H17B 109.5 . .
H17A C17 H17B 109.5 . .

loop_
_geom_bond_atom_site_label_1
_geom_bond_atom_site_label_2
_geom_bond_distance
_geom_bond_site_symmetry_2
C1 C6 1.386(5) .
C1 C2 1.398(5) .
C1 C7 1.509(5) .
C2 O3 1.372(4) .
C2 C3 1.396(5) .
C3 C4 1.383(5) .
C3 C8 1.501(5) .
C4 C5 1.389(5) .
C4 H4 0.9500 .
C5 C6 1.384(5) .
C5 C9 1.514(5) .
C6 H6 0.9500 .
C7 O1 1.433(4) .
C7 H7 0.9900 .
C7 H7A 0.9900 .
C8 O10 1.466(4) .
C8 H8 0.9900 .
C8 H8A 0.9900 .
C9 H9 0.9800 .
C9 H9A 0.9800 .
C9 H9B 0.9800 .
C10 O2 1.432(4) .
C10 C11 1.503(5) .
C10 H10A 0.9900 .
C10 H10B 0.9900 .
C11 H11 0.9800 .
C11 H11A 0.9800 .
C11 H11B 0.9800 .
C12 N1 1.499(5) .
C12 C15 1.518(5) .
C12 H12 0.9900 .
C12 H12A 0.9900 .
C13 C16 1.494(5) .
C13 N1 1.516(5) .
C13 H13 0.9900 .
C13 H13A 0.9900 .
C14 C17 1.499(5) .
C14 N1 1.512(4) .
C14 H14 0.9900 .
C14 H14A 0.9900 .
C15 H15 0.9800 .
C15 H15A 0.9800 .
C15 H15B 0.9800 .
C16 H16 0.9800 .
C16 H16A 0.9800 .
C16 H16B 0.9800 .
V2 O5 1.584(3) .
V2 O3 1.964(2) .
V2 O2 1.971(3) .
V2 O1 1.977(2) .
V2 O4 1.987(3) .
V2 V1 3.0745(14) .
V1 O6 1.596(3) .
V1 O1 1.983(2) .
V1 O2 1.995(2) .
V1 O9 2.027(3) 2_667
V1 O10 2.096(3) 2_667
V1 O3 2.206(3) 2_667
S1 O7 1.434(3) .
S1 O8 1.480(2) .
S1 O9 1.482(3) .
S1 O4 1.501(3) .
O3 V1 2.206(3) 2_667
O10 V1 2.096(3) 2_667
O10 H10 0.71(5) .
O9 V1 2.027(3) 2_667
N1 H1 1.0000 .
C17 H17 0.9800 .
C17 H17A 0.9800 .
C17 H17B 0.9800 .

loop_
_geom_hbond_atom_site_label_D
_geom_hbond_atom_site_label_H
_geom_hbond_atom_site_label_A
_geom_hbond_distance_DH
_geom_hbond_distance_HA
_geom_hbond_distance_DA
_geom_hbond_angle_DHA
_geom_hbond_site_symmetry_A
N1 H1 S1 1.00 2.82 3.766(4) 158.6 .
N1 H1 O8 1.00 1.77 2.702(4) 153.5 .
C7 H7 S1 0.99 2.90 3.630(4) 130.9 2_667
C15 H15 O7 0.98 2.49 3.471(5) 174.3 2_656
C17 H17B O8 0.98 2.51 3.254(5) 133.1 .
C7 H7 O9 0.99 2.64 3.128(4) 110.4 2_667
C8 H8A S1 0.99 2.80 3.465(4) 125.0 2_767
C8 H8A O7 0.99 2.44 3.345(5) 151.8 2_767
C10 H10B O4 0.99 2.65 3.223(5) 117.1 .
C13 H13A O7 0.99 2.62 3.345(5) 129.8 2_656
C14 H14 O6 0.99 2.54 3.337(5) 137.9 1_655
O10 H10 S1 0.71(5) 2.99(5) 3.559(3) 140(5) 2_767
O10 H10 O8 0.71(5) 2.08(5) 2.771(4) 166(5) 2_767
C17 H17 O5 0.98 2.49 3.225(5) 131.6 2_666

loop_
_geom_torsion_atom_site_label_1
_geom_torsion_atom_site_label_2
_geom_torsion_atom_site_label_3
_geom_torsion_atom_site_label_4
_geom_torsion
_geom_torsion_site_symmetry_4
C6 C1 C2 O3 -179.3(3) .
C7 C1 C2 O3 1.8(5) .
C6 C1 C2 C3 2.9(5) .
C7 C1 C2 C3 -176.0(3) .
O3 C2 C3 C4 -179.8(3) .
C1 C2 C3 C4 -1.8(5) .
O3 C2 C3 C8 -1.8(5) .
C1 C2 C3 C8 176.2(3) .
C2 C3 C4 C5 -1.0(5) .
C8 C3 C4 C5 -178.9(3) .
C3 C4 C5 C6 2.5(5) .
C3 C4 C5 C9 179.4(3) .
C4 C5 C6 C1 -1.4(5) .
C9 C5 C6 C1 -178.3(3) .
C2 C1 C6 C5 -1.3(5) .
C7 C1 C6 C5 177.6(3) .
C6 C1 C7 O1 -168.9(3) .
C2 C1 C7 O1 10.0(5) .
C4 C3 C8 O10 114.6(4) .
C2 C3 C8 O10 -63.4(4) .
C3 C2 O3 V2 -153.4(2) .
C1 C2 O3 V2 28.7(4) .
C3 C2 O3 V1 64.0(3) 2_667
C1 C2 O3 V1 -113.9(3) 2_667
C11 C10 O2 V2 -85.7(4) .
C11 C10 O2 V1 68.7(4) .
O7 S1 O4 V2 171.09(19) .
O8 S1 O4 V2 -66.4(2) .
O9 S1 O4 V2 50.8(2) .
C1 C7 O1 V2 -51.3(3) .
C1 C7 O1 V1 -175.1(2) .
C3 C8 O10 V1 61.5(4) 2_667
O7 S1 O9 V1 -142.9(2) 2_667
O8 S1 O9 V1 94.4(2) 2_667
O4 S1 O9 V1 -23.6(3) 2_667
C15 C12 N1 C14 -173.4(3) .
C15 C12 N1 C13 58.5(4) .
C17 C14 N1 C12 75.3(4) .
C17 C14 N1 C13 -155.5(3) .
C16 C13 N1 C12 66.3(4) .
C16 C13 N1 C14 -61.8(4) .
